data_7205592
loop_
_publ_author_name
'B\'athori, Nikoletta B.'
'Nassimbeni, Luigi R.'

_publ_section_title
;
 Selectivity of amides by host--guest inclusion
;
_journal_issue 9
_journal_name_full CrystEngComm
_journal_page_first 3156
_journal_paper_doi 10.1039/c0ce00362j
_journal_volume 13
_journal_year 2011
_chemical_absolute_configuration rm
_chemical_formula_moiety 'C34 H34 O4, C3 H7 N O'
_chemical_formula_sum 'C37 H41 N O5'
_chemical_formula_weight 579.71
_chemical_name_systematic
;(R,R)-(-)-trans-2,3-bis(hydroxydiphenylmethyl)-1,4-dioxaspiro(4,5)decane
NMA solvate
;
_space_group_IT_number 4
_symmetry_cell_setting monoclinic
_symmetry_Int_Tables_number 4
_symmetry_space_group_name_Hall 'P 2yb'
_symmetry_space_group_name_H-M 'P 1 21 1'
_atom_sites_solution_hydrogens geom
_atom_sites_solution_primary direct
_atom_sites_solution_secondary difmap
_audit_creation_method SHELXL-97
_cell_angle_alpha 90.00
_cell_angle_beta 94.981(2)
_cell_angle_gamma 90.00
_cell_formula_units_Z 4
_cell_length_a 9.3986(10)
_cell_length_b 33.587(4)
_cell_length_c 10.0932(10)
_cell_measurement_reflns_used 4461
_cell_measurement_temperature 173(2)
_cell_measurement_theta_max 25.68
_cell_measurement_theta_min 2.03
_cell_volume 3174.1(6)
_computing_structure_refinement 'SHELXL-97 (Sheldrick, 1997)'
_computing_structure_solution 'SHELXS-97 (Sheldrick, 1990)'
_diffrn_ambient_temperature 173(2)
_diffrn_measured_fraction_theta_full 0.998
_diffrn_measured_fraction_theta_max 0.998
_diffrn_radiation_monochromator graphite
_diffrn_radiation_source 'fine-focus sealed tube'
_diffrn_radiation_type MoK\a
_diffrn_radiation_wavelength 0.71073
_diffrn_reflns_av_R_equivalents 0.0000
_diffrn_reflns_av_sigmaI/netI 0.0558
_diffrn_reflns_limit_h_max 11
_diffrn_reflns_limit_h_min -11
_diffrn_reflns_limit_k_max 40
_diffrn_reflns_limit_k_min 0
_diffrn_reflns_limit_l_max 12
_diffrn_reflns_limit_l_min 0
_diffrn_reflns_number 6127
_diffrn_reflns_theta_full 25.68
_diffrn_reflns_theta_max 25.68
_diffrn_reflns_theta_min 2.03
_exptl_absorpt_coefficient_mu 0.080
_exptl_absorpt_correction_type none
_exptl_crystal_colour colourless
_exptl_crystal_density_diffrn 1.213
_exptl_crystal_density_method 'not measured'
_exptl_crystal_description plate
_exptl_crystal_F_000 1240
_exptl_crystal_size_max 0.18
_exptl_crystal_size_mid 0.02
_exptl_crystal_size_min 0.02
_refine_diff_density_max 0.429
_refine_diff_density_min -0.315
_refine_diff_density_rms 0.043
_refine_ls_abs_structure_details 'Flack H D (1983), Acta Cryst. A39, 876-881'
_refine_ls_extinction_coef 0.0062(7)
_refine_ls_extinction_expression Fc^*^=kFc[1+0.001xFc^2^\l^3^/sin(2\q)]^-1/4^
_refine_ls_extinction_method SHELXL
_refine_ls_goodness_of_fit_ref 1.133
_refine_ls_hydrogen_treatment noref
_refine_ls_matrix_type full
_refine_ls_number_parameters 796
_refine_ls_number_reflns 6127
_refine_ls_number_restraints 1
_refine_ls_restrained_S_all 1.133
_refine_ls_R_factor_all 0.0813
_refine_ls_R_factor_gt 0.0469
_refine_ls_shift/su_max 0.000
_refine_ls_shift/su_mean 0.000
_refine_ls_structure_factor_coef Fsqd
_refine_ls_weighting_details 'calc w=1/[\s^2^(Fo^2^)+(0.0462P)^2^+0.2055P] where P=(Fo^2^+2Fc^2^)/3'
_refine_ls_weighting_scheme calc
_refine_ls_wR_factor_gt 0.0924
_refine_ls_wR_factor_ref 0.1040
_reflns_number_gt 4461
_reflns_number_total 6127
_reflns_threshold_expression >2sigma(I)
_cod_data_source_file c0ce00362j.txt
_cod_data_source_block H.NMA
_cod_original_sg_symbol_H-M 'P 21'
_cod_database_code 7205592

loop_
_symmetry_equiv_pos_as_xyz
'x, y, z'
'-x, y+1/2, -z'

loop_
_atom_site_label
_atom_site_type_symbol
_atom_site_fract_x
_atom_site_fract_y
_atom_site_fract_z
_atom_site_U_iso_or_equiv
_atom_site_adp_type
_atom_site_occupancy
_atom_site_symmetry_multiplicity
_atom_site_calc_flag
_atom_site_refinement_flags
_atom_site_disorder_assembly
_atom_site_disorder_group
N1 N 0.6160(6) 0.03195(13) 0.5155(5) 0.0762(15) Uani 1 1 d . . .
H132 H 0.6630 0.0539 0.5005 0.091 Uiso 1 1 calc R . .
N2 N 0.2953(8) 0.0157(2) 0.7392(8) 0.118(2) Uani 1 1 d . . .
H232 H 0.3189 -0.0081 0.7703 0.142 Uiso 1 1 calc R . .
O5 O 0.6144(5) -0.02416(10) 0.6339(4) 0.0785(13) Uani 1 1 d . . .
O6 O 0.1494(4) 0.05057(10) 0.5985(5) 0.0792(13) Uani 1 1 d . . .
C71 C 0.6705(7) 0.00664(17) 0.6018(7) 0.0753(18) Uani 1 1 d . . .
C72 C 0.8042(10) 0.0224(4) 0.6805(11) 0.200(6) Uani 1 1 d . . .
H135 H 0.7776 0.0358 0.7609 0.300 Uiso 1 1 calc R . .
H134 H 0.8526 0.0413 0.6257 0.300 Uiso 1 1 calc R . .
H133 H 0.8685 0.0001 0.7055 0.300 Uiso 1 1 calc R . .
C73 C 0.4771(7) 0.0247(2) 0.4422(7) 0.091(2) Uani 1 1 d . . .
H136 H 0.4886 0.0235 0.3467 0.136 Uiso 1 1 calc R . .
H137 H 0.4113 0.0463 0.4598 0.136 Uiso 1 1 calc R . .
H138 H 0.4383 -0.0007 0.4711 0.136 Uiso 1 1 calc R . .
C81 C 0.2000(7) 0.0203(3) 0.6469(8) 0.093(3) Uani 1 1 d . . .
C82 C 0.1465(11) -0.0217(2) 0.5863(11) 0.152(4) Uani 1 1 d . . .
H235 H 0.0446 -0.0201 0.5567 0.228 Uiso 1 1 calc R . .
H234 H 0.1618 -0.0424 0.6546 0.228 Uiso 1 1 calc R . .
H233 H 0.2005 -0.0284 0.5105 0.228 Uiso 1 1 calc R . .
C83 C 0.3630(7) 0.04991(16) 0.7912(6) 0.0761(18) Uani 1 1 d . . .
H236 H 0.4138 0.0629 0.7222 0.114 Uiso 1 1 calc R . .
H238 H 0.4313 0.0427 0.8663 0.114 Uiso 1 1 calc R . .
H237 H 0.2917 0.0683 0.8217 0.114 Uiso 1 1 calc R . .
O1A O 0.3807(3) -0.06706(8) 0.8174(3) 0.0341(7) Uani 1 1 d . . .
C1A C 0.4140(4) -0.08772(10) 0.9404(4) 0.0260(9) Uani 1 1 d . . .
H1A H 0.422(6) -0.0782(16) 0.756(6) 0.071(19) Uiso 1 1 d . . .
O2A O 0.5393(3) -0.09975(8) 0.6407(3) 0.0291(6) Uani 1 1 d . . .
C2A C 0.4781(4) -0.12851(10) 0.9070(4) 0.0235(8) Uani 1 1 d . . .
H2A H 0.4081 -0.1436 0.8457 0.028 Uiso 1 1 calc R . .
O3A O 0.5055(3) -0.14986(7) 1.0274(3) 0.0254(6) Uani 1 1 d . . .
C3A C 0.6155(4) -0.17800(10) 1.0126(4) 0.0226(8) Uani 1 1 d . . .
H3A H 0.591(5) -0.0767(15) 0.633(5) 0.063(15) Uiso 1 1 d . . .
O4A O 0.6989(3) -0.16157(7) 0.9132(2) 0.0249(6) Uani 1 1 d . . .
C4A C 0.6266(4) -0.12847(10) 0.8501(4) 0.0222(8) Uani 1 1 d . . .
H4A H 0.6783 -0.1036 0.8797 0.027 Uiso 1 1 calc R . .
C5A C 0.6252(4) -0.13180(10) 0.6963(4) 0.0239(8) Uani 1 1 d . . .
C11A C 0.5185(4) -0.06391(10) 1.0331(4) 0.0300(10) Uani 1 1 d . . .
C12A C 0.6010(4) -0.03368(12) 0.9843(5) 0.0402(11) Uani 1 1 d . . .
H12A H 0.5906 -0.0273 0.8923 0.048 Uiso 1 1 calc R . .
C13A C 0.6983(5) -0.01283(12) 1.0696(6) 0.0496(13) Uani 1 1 d . . .
H13A H 0.7537 0.0078 1.0353 0.059 Uiso 1 1 calc R . .
C14A C 0.7153(5) -0.02172(14) 1.2023(6) 0.0539(14) Uani 1 1 d . . .
H14A H 0.7826 -0.0075 1.2599 0.065 Uiso 1 1 calc R . .
C15A C 0.6342(6) -0.05134(14) 1.2516(5) 0.0533(13) Uani 1 1 d . . .
H15A H 0.6455 -0.0575 1.3438 0.064 Uiso 1 1 calc R . .
C16A C 0.5355(5) -0.07240(12) 1.1677(5) 0.0417(11) Uani 1 1 d . . .
H16A H 0.4795 -0.0927 1.2031 0.050 Uiso 1 1 calc R . .
C17A C 0.2689(4) -0.09173(10) 1.0001(4) 0.0262(9) Uani 1 1 d . . .
C18A C 0.1922(5) -0.05713(12) 1.0140(5) 0.0501(13) Uani 1 1 d . . .
H18A H 0.2334 -0.0323 0.9932 0.060 Uiso 1 1 calc R . .
C19A C 0.0570(5) -0.05784(13) 1.0575(6) 0.0568(15) Uani 1 1 d . . .
H19A H 0.0056 -0.0337 1.0640 0.068 Uiso 1 1 calc R . .
C20A C -0.0035(4) -0.09275(11) 1.0911(4) 0.0365(10) Uani 1 1 d . . .
H20A H -0.0959 -0.0931 1.1224 0.044 Uiso 1 1 calc R . .
C21A C 0.0711(4) -0.12763(12) 1.0791(4) 0.0351(10) Uani 1 1 d . . .
H21A H 0.0301 -0.1522 1.1024 0.042 Uiso 1 1 calc R . .
C22A C 0.2068(4) -0.12706(11) 1.0328(4) 0.0340(10) Uani 1 1 d . . .
H22A H 0.2568 -0.1514 1.0238 0.041 Uiso 1 1 calc R . .
C31A C 0.7058(4) -0.18084(11) 1.1438(4) 0.0249(9) Uani 1 1 d . . .
H111 H 0.7371 -0.1538 1.1728 0.030 Uiso 1 1 calc R . .
H112 H 0.7922 -0.1969 1.1318 0.030 Uiso 1 1 calc R . .
C32A C 0.6233(4) -0.19988(11) 1.2508(4) 0.0320(10) Uani 1 1 d . . .
H114 H 0.6864 -0.2025 1.3342 0.038 Uiso 1 1 calc R . .
H113 H 0.5417 -0.1827 1.2689 0.038 Uiso 1 1 calc R . .
C33A C 0.5689(4) -0.24067(11) 1.2058(4) 0.0323(10) Uani 1 1 d . . .
H115 H 0.5136 -0.2524 1.2753 0.039 Uiso 1 1 calc R . .
H116 H 0.6510 -0.2584 1.1938 0.039 Uiso 1 1 calc R . .
C34A C 0.4747(4) -0.23796(11) 1.0761(4) 0.0308(9) Uani 1 1 d . . .
H117 H 0.3881 -0.2223 1.0903 0.037 Uiso 1 1 calc R . .
H118 H 0.4441 -0.2650 1.0472 0.037 Uiso 1 1 calc R . .
C35A C 0.5538(4) -0.21833(10) 0.9671(4) 0.0246(9) Uani 1 1 d . . .
H120 H 0.6321 -0.2360 0.9436 0.030 Uiso 1 1 calc R . .
H119 H 0.4871 -0.2146 0.8866 0.030 Uiso 1 1 calc R . .
C51A C 0.5560(4) -0.17080(10) 0.6450(4) 0.0245(8) Uani 1 1 d . . .
C52A C 0.4134(4) -0.17225(12) 0.5972(4) 0.0304(9) Uani 1 1 d . . .
H52A H 0.3574 -0.1487 0.5947 0.036 Uiso 1 1 calc R . .
C53A C 0.3524(5) -0.20757(13) 0.5534(4) 0.0385(11) Uani 1 1 d . . .
H53A H 0.2545 -0.2081 0.5209 0.046 Uiso 1 1 calc R . .
C54A C 0.4313(5) -0.24221(12) 0.5560(4) 0.0396(11) Uani 1 1 d . . .
H54A H 0.3878 -0.2666 0.5270 0.048 Uiso 1 1 calc R . .
C55A C 0.5724(5) -0.24118(11) 0.6004(4) 0.0313(9) Uani 1 1 d . . .
H55A H 0.6279 -0.2648 0.6007 0.038 Uiso 1 1 calc R . .
C56A C 0.6349(4) -0.20592(11) 0.6451(4) 0.0293(9) Uani 1 1 d . . .
H56A H 0.7332 -0.2056 0.6765 0.035 Uiso 1 1 calc R . .
C57A C 0.7743(4) -0.12860(10) 0.6469(4) 0.0239(8) Uani 1 1 d . . .
C58A C 0.7829(4) -0.12708(11) 0.5103(4) 0.0309(9) Uani 1 1 d . . .
H58A H 0.6975 -0.1278 0.4526 0.037 Uiso 1 1 calc R . .
C59A C 0.9133(4) -0.12449(13) 0.4561(4) 0.0388(10) Uani 1 1 d . . .
H59A H 0.9169 -0.1235 0.3624 0.047 Uiso 1 1 calc R . .
C60A C 1.0378(4) -0.12340(13) 0.5393(5) 0.0416(11) Uani 1 1 d . . .
H60A H 1.1277 -0.1220 0.5031 0.050 Uiso 1 1 calc R . .
C61A C 1.0312(4) -0.12441(14) 0.6737(4) 0.0400(11) Uani 1 1 d . . .
H61A H 1.1169 -0.1234 0.7309 0.048 Uiso 1 1 calc R . .
C62A C 0.9003(4) -0.12698(12) 0.7285(4) 0.0295(9) Uani 1 1 d . . .
H62A H 0.8976 -0.1276 0.8224 0.035 Uiso 1 1 calc R . .
O1B O -0.1811(3) 0.09520(8) 0.4357(3) 0.0370(7) Uani 1 1 d . . .
C1B C -0.1643(4) 0.11717(10) 0.3166(4) 0.0262(9) Uani 1 1 d . . .
H1B H -0.108(6) 0.0988(17) 0.493(6) 0.078(19) Uiso 1 1 d . . .
O2B O 0.0228(3) 0.12050(8) 0.6162(3) 0.0302(7) Uani 1 1 d . . .
C2B C -0.0906(4) 0.15708(10) 0.3568(4) 0.0221(8) Uani 1 1 d . . .
H2B H -0.1505 0.1721 0.4170 0.027 Uiso 1 1 calc R . .
O3B O -0.0802(3) 0.17915(7) 0.2376(2) 0.0264(6) Uani 1 1 d . . .
C3B C 0.0304(4) 0.20799(10) 0.2618(4) 0.0228(8) Uani 1 1 d . . .
H3B H 0.081(6) 0.0994(17) 0.611(5) 0.079(19) Uiso 1 1 d . . .
O4B O 0.1252(2) 0.19139(7) 0.3669(2) 0.0241(6) Uani 1 1 d . . .
C4B C 0.0652(4) 0.15610(10) 0.4177(4) 0.0236(8) Uani 1 1 d . . .
H4B H 0.1141 0.1324 0.3824 0.028 Uiso 1 1 calc R . .
C5B C 0.0897(4) 0.15622(10) 0.5717(4) 0.0229(8) Uani 1 1 d . . .
C11B C -0.0772(4) 0.09411(11) 0.2218(5) 0.0355(11) Uani 1 1 d . . .
C12B C 0.0133(5) 0.06342(12) 0.2688(6) 0.0481(13) Uani 1 1 d . . .
H12B H 0.0202 0.0565 0.3603 0.058 Uiso 1 1 calc R . .
C13B C 0.0937(5) 0.04291(14) 0.1813(8) 0.0680(19) Uani 1 1 d . . .
H13B H 0.1541 0.0217 0.2134 0.082 Uiso 1 1 calc R . .
C14B C 0.0867(6) 0.05301(16) 0.0503(8) 0.0707(19) Uani 1 1 d . . .
H14B H 0.1419 0.0388 -0.0085 0.085 Uiso 1 1 calc R . .
C15B C 0.0003(6) 0.08357(14) 0.0029(6) 0.0606(15) Uani 1 1 d . . .
H15B H -0.0032 0.0907 -0.0884 0.073 Uiso 1 1 calc R . .
C16B C -0.0818(5) 0.10412(12) 0.0874(5) 0.0428(11) Uani 1 1 d . . .
H16B H -0.1419 0.1252 0.0536 0.051 Uiso 1 1 calc R . .
C17B C -0.3176(4) 0.12308(10) 0.2541(4) 0.0255(9) Uani 1 1 d . . .
C18B C -0.3933(4) 0.08920(12) 0.2103(4) 0.0383(11) Uani 1 1 d . . .
H18B H -0.3456 0.0642 0.2119 0.046 Uiso 1 1 calc R . .
C19B C -0.5361(5) 0.09101(13) 0.1646(5) 0.0413(11) Uani 1 1 d . . .
H19B H -0.5852 0.0675 0.1350 0.050 Uiso 1 1 calc R . .
C20B C -0.6068(4) 0.12658(12) 0.1618(4) 0.0350(10) Uani 1 1 d . . .
H20B H -0.7058 0.1278 0.1335 0.042 Uiso 1 1 calc R . .
C21B C -0.5328(4) 0.16061(12) 0.2004(4) 0.0350(10) Uani 1 1 d . . .
H21B H -0.5801 0.1856 0.1947 0.042 Uiso 1 1 calc R . .
C22B C -0.3904(4) 0.15880(11) 0.2475(4) 0.0300(9) Uani 1 1 d . . .
H22B H -0.3419 0.1825 0.2758 0.036 Uiso 1 1 calc R . .
C31B C 0.1092(4) 0.21169(11) 0.1379(4) 0.0262(9) Uani 1 1 d . . .
H221 H 0.1393 0.1849 0.1103 0.031 Uiso 1 1 calc R . .
H222 H 0.1963 0.2279 0.1581 0.031 Uiso 1 1 calc R . .
C32B C 0.0167(4) 0.23090(12) 0.0239(4) 0.0331(10) Uani 1 1 d . . .
H224 H 0.0737 0.2347 -0.0531 0.040 Uiso 1 1 calc R . .
H223 H -0.0644 0.2131 -0.0039 0.040 Uiso 1 1 calc R . .
C33B C -0.0399(5) 0.27096(11) 0.0662(4) 0.0369(10) Uani 1 1 d . . .
H225 H -0.1028 0.2824 -0.0079 0.044 Uiso 1 1 calc R . .
H226 H 0.0410 0.2895 0.0866 0.044 Uiso 1 1 calc R . .
C34B C -0.1233(4) 0.26654(11) 0.1881(4) 0.0324(10) Uani 1 1 d . . .
H227 H -0.2097 0.2502 0.1649 0.039 Uiso 1 1 calc R . .
H228 H -0.1547 0.2931 0.2163 0.039 Uiso 1 1 calc R . .
C35B C -0.0327(4) 0.24686(11) 0.3031(4) 0.0269(9) Uani 1 1 d . . .
H230 H 0.0454 0.2651 0.3354 0.032 Uiso 1 1 calc R . .
H229 H -0.0927 0.2420 0.3774 0.032 Uiso 1 1 calc R . .
C51B C 0.0154(4) 0.19200(11) 0.6283(4) 0.0248(8) Uani 1 1 d . . .
C52B C -0.1173(4) 0.18796(13) 0.6785(4) 0.0342(10) Uani 1 1 d . . .
H52B H -0.1593 0.1623 0.6840 0.041 Uiso 1 1 calc R . .
C53B C -0.1882(4) 0.22117(14) 0.7206(4) 0.0400(11) Uani 1 1 d . . .
H53B H -0.2786 0.2182 0.7549 0.048 Uiso 1 1 calc R . .
C54B C -0.1288(5) 0.25846(13) 0.7130(4) 0.0397(11) Uani 1 1 d . . .
H54B H -0.1788 0.2812 0.7401 0.048 Uiso 1 1 calc R . .
C55B C 0.0028(5) 0.26252(12) 0.6662(4) 0.0341(10) Uani 1 1 d . . .
H55B H 0.0446 0.2882 0.6624 0.041 Uiso 1 1 calc R . .
C56B C 0.0758(4) 0.22961(11) 0.6243(4) 0.0284(9) Uani 1 1 d . . .
H56B H 0.1674 0.2328 0.5928 0.034 Uiso 1 1 calc R . .
C57B C 0.2479(4) 0.15440(10) 0.6223(4) 0.0242(8) Uani 1 1 d . . .
C58B C 0.2817(4) 0.15595(11) 0.7598(4) 0.0306(9) Uani 1 1 d . . .
H58B H 0.2079 0.1601 0.8169 0.037 Uiso 1 1 calc R . .
C59B C 0.4211(4) 0.15155(11) 0.8141(4) 0.0348(10) Uani 1 1 d . . .
H59B H 0.4429 0.1527 0.9077 0.042 Uiso 1 1 calc R . .
C60B C 0.5289(5) 0.14537(12) 0.7308(5) 0.0391(11) Uani 1 1 d . . .
H60B H 0.6246 0.1417 0.7674 0.047 Uiso 1 1 calc R . .
C61B C 0.4977(4) 0.14452(13) 0.5964(5) 0.0393(11) Uani 1 1 d . . .
H61B H 0.5722 0.1410 0.5396 0.047 Uiso 1 1 calc R . .
C62B C 0.3572(4) 0.14883(11) 0.5418(4) 0.0295(9) Uani 1 1 d . . .
H62B H 0.3366 0.1479 0.4480 0.035 Uiso 1 1 calc R . .

loop_
_atom_site_aniso_label
_atom_site_aniso_U_11
_atom_site_aniso_U_22
_atom_site_aniso_U_33
_atom_site_aniso_U_23
_atom_site_aniso_U_13
_atom_site_aniso_U_12
N1 0.112(4) 0.044(3) 0.078(4) 0.013(2) 0.036(3) -0.019(3)
N2 0.123(6) 0.098(5) 0.142(7) 0.042(4) 0.064(5) 0.026(4)
O5 0.102(3) 0.038(2) 0.102(3) 0.0199(19) 0.044(3) -0.0066(19)
O6 0.066(3) 0.039(2) 0.127(4) 0.023(2) -0.025(2) 0.0189(18)
C71 0.084(4) 0.061(4) 0.083(5) 0.034(3) 0.023(4) -0.013(3)
C72 0.102(7) 0.297(15) 0.193(11) 0.144(10) -0.031(7) -0.098(8)
C73 0.076(5) 0.116(5) 0.082(5) 0.012(4) 0.021(4) -0.025(4)
C81 0.048(4) 0.149(8) 0.079(5) 0.030(5) -0.009(4) 0.022(4)
C82 0.197(10) 0.044(4) 0.220(11) 0.055(5) 0.040(8) 0.042(5)
C83 0.111(5) 0.037(3) 0.083(5) 0.005(3) 0.020(4) 0.005(3)
O1A 0.0377(17) 0.0262(15) 0.0392(19) 0.0095(13) 0.0083(15) 0.0098(12)
C1A 0.029(2) 0.0218(19) 0.028(2) 0.0032(17) 0.0065(18) 0.0055(16)
O2A 0.0312(15) 0.0238(14) 0.0322(17) 0.0062(12) 0.0016(13) 0.0051(12)
C2A 0.028(2) 0.0190(17) 0.024(2) 0.0037(16) 0.0041(16) 0.0017(16)
O3A 0.0313(15) 0.0208(13) 0.0252(16) 0.0045(11) 0.0083(12) 0.0079(11)
C3A 0.027(2) 0.0207(18) 0.021(2) 0.0021(15) 0.0056(17) 0.0015(15)
O4A 0.0246(14) 0.0248(13) 0.0261(16) 0.0076(11) 0.0061(12) 0.0043(10)
C4A 0.0216(19) 0.0195(17) 0.026(2) 0.0026(16) 0.0028(16) -0.0004(15)
C5A 0.0217(19) 0.0225(18) 0.027(2) 0.0058(16) 0.0023(16) 0.0053(15)
C11A 0.029(2) 0.0212(19) 0.040(3) -0.0057(18) 0.007(2) 0.0033(16)
C12A 0.035(2) 0.029(2) 0.058(3) -0.007(2) 0.015(2) -0.0006(19)
C13A 0.043(3) 0.026(2) 0.083(4) -0.013(2) 0.019(3) -0.007(2)
C14A 0.042(3) 0.040(3) 0.078(5) -0.026(3) -0.002(3) -0.001(2)
C15A 0.065(4) 0.041(3) 0.051(3) -0.014(2) -0.006(3) 0.005(3)
C16A 0.048(3) 0.028(2) 0.049(3) -0.008(2) 0.006(2) -0.0037(19)
C17A 0.027(2) 0.0241(19) 0.028(2) -0.0017(16) 0.0057(17) 0.0018(16)
C18A 0.044(3) 0.022(2) 0.089(4) -0.001(2) 0.030(3) -0.0005(19)
C19A 0.045(3) 0.030(2) 0.100(4) -0.005(3) 0.032(3) 0.012(2)
C20A 0.027(2) 0.033(2) 0.051(3) 0.001(2) 0.014(2) 0.0012(18)
C21A 0.035(2) 0.029(2) 0.043(3) 0.0032(19) 0.011(2) -0.0039(18)
C22A 0.028(2) 0.026(2) 0.049(3) 0.0009(19) 0.010(2) 0.0031(17)
C31A 0.028(2) 0.0223(18) 0.023(2) 0.0039(16) -0.0027(17) -0.0030(16)
C32A 0.036(2) 0.031(2) 0.028(3) 0.0003(17) 0.001(2) -0.0014(17)
C33A 0.033(2) 0.032(2) 0.033(3) 0.0098(18) 0.0045(19) -0.0052(18)
C34A 0.032(2) 0.027(2) 0.033(3) -0.0009(17) 0.0001(19) -0.0046(17)
C35A 0.028(2) 0.0232(19) 0.023(2) 0.0010(16) 0.0000(18) 0.0012(15)
C51A 0.027(2) 0.029(2) 0.018(2) 0.0019(16) 0.0037(17) -0.0027(16)
C52A 0.028(2) 0.036(2) 0.027(2) -0.0041(18) 0.0034(18) -0.0001(17)
C53A 0.031(2) 0.053(3) 0.030(3) -0.007(2) -0.003(2) -0.015(2)
C54A 0.050(3) 0.034(2) 0.035(3) -0.004(2) 0.006(2) -0.019(2)
C55A 0.046(3) 0.023(2) 0.025(2) -0.0016(17) 0.005(2) -0.0017(18)
C56A 0.028(2) 0.030(2) 0.031(3) 0.0014(17) 0.0042(19) 0.0020(17)
C57A 0.025(2) 0.0232(18) 0.024(2) 0.0026(17) 0.0053(17) -0.0036(16)
C58A 0.032(2) 0.037(2) 0.024(2) -0.0005(19) -0.0014(18) -0.0062(18)
C59A 0.041(3) 0.049(3) 0.029(2) 0.004(2) 0.014(2) -0.004(2)
C60A 0.027(2) 0.053(3) 0.045(3) 0.003(2) 0.008(2) -0.004(2)
C61A 0.026(2) 0.059(3) 0.035(3) 0.007(2) -0.0010(19) -0.005(2)
C62A 0.026(2) 0.040(2) 0.023(2) 0.0025(18) 0.0010(18) -0.0023(18)
O1B 0.0350(17) 0.0334(15) 0.041(2) 0.0168(14) -0.0087(16) -0.0106(13)
C1B 0.026(2) 0.0215(18) 0.030(2) 0.0021(16) -0.0025(18) -0.0034(15)
O2B 0.0305(16) 0.0292(15) 0.0306(18) 0.0113(12) 0.0004(13) -0.0054(12)
C2B 0.026(2) 0.0199(17) 0.020(2) 0.0044(16) -0.0008(16) -0.0002(15)
O3B 0.0296(15) 0.0243(13) 0.0242(16) 0.0033(11) -0.0036(12) -0.0056(11)
C3B 0.0183(19) 0.0252(19) 0.024(2) 0.0010(16) -0.0035(17) -0.0015(15)
O4B 0.0231(13) 0.0251(13) 0.0233(15) 0.0082(11) -0.0027(11) -0.0042(11)
C4B 0.0228(19) 0.0206(18) 0.027(2) 0.0029(17) 0.0010(16) -0.0029(15)
C5B 0.0200(19) 0.0246(18) 0.024(2) 0.0083(16) -0.0010(16) -0.0011(15)
C11B 0.026(2) 0.021(2) 0.058(3) -0.007(2) 0.000(2) -0.0027(17)
C12B 0.034(3) 0.030(2) 0.079(4) -0.010(2) -0.006(2) 0.0006(19)
C13B 0.035(3) 0.032(3) 0.136(6) -0.023(3) 0.001(3) 0.002(2)
C14B 0.050(3) 0.045(3) 0.122(6) -0.035(3) 0.036(4) -0.006(3)
C15B 0.061(3) 0.050(3) 0.076(4) -0.028(3) 0.029(3) -0.013(3)
C16B 0.040(3) 0.037(2) 0.052(3) -0.012(2) 0.010(2) -0.0044(19)
C17B 0.024(2) 0.027(2) 0.026(2) -0.0009(17) 0.0025(17) -0.0007(16)
C18B 0.033(3) 0.032(2) 0.049(3) -0.001(2) -0.001(2) -0.0019(18)
C19B 0.033(3) 0.037(2) 0.051(3) -0.006(2) -0.006(2) -0.0087(19)
C20B 0.024(2) 0.045(3) 0.035(3) 0.000(2) -0.0012(19) 0.0005(19)
C21B 0.030(2) 0.039(2) 0.035(3) -0.001(2) -0.0024(19) 0.0084(19)
C22B 0.032(2) 0.029(2) 0.029(2) -0.0020(18) 0.0004(18) -0.0018(17)
C31B 0.027(2) 0.027(2) 0.025(2) 0.0043(16) 0.0044(17) 0.0003(16)
C32B 0.034(2) 0.040(2) 0.025(2) 0.0053(18) 0.0021(19) 0.0035(18)
C33B 0.046(3) 0.031(2) 0.033(3) 0.0081(18) -0.001(2) -0.0007(19)
C34B 0.036(2) 0.024(2) 0.037(3) 0.0009(18) 0.004(2) 0.0034(17)
C35B 0.027(2) 0.029(2) 0.025(2) 0.0001(17) 0.0022(17) -0.0049(16)
C51B 0.021(2) 0.033(2) 0.020(2) 0.0019(17) -0.0016(17) 0.0031(16)
C52B 0.026(2) 0.048(2) 0.028(3) 0.002(2) 0.0010(19) 0.0027(19)
C53B 0.025(2) 0.064(3) 0.030(3) -0.005(2) -0.0019(19) 0.010(2)
C54B 0.041(3) 0.049(3) 0.026(3) -0.007(2) -0.010(2) 0.015(2)
C55B 0.047(3) 0.032(2) 0.022(2) -0.0032(18) -0.005(2) 0.0040(19)
C56B 0.030(2) 0.032(2) 0.022(2) -0.0002(17) -0.0044(17) 0.0025(17)
C57B 0.027(2) 0.0227(18) 0.023(2) 0.0030(16) 0.0011(17) -0.0009(16)
C58B 0.029(2) 0.033(2) 0.030(3) 0.0047(18) 0.0053(19) 0.0011(18)
C59B 0.036(2) 0.039(2) 0.027(2) 0.0058(19) -0.007(2) -0.0037(19)
C60B 0.028(2) 0.045(2) 0.042(3) 0.014(2) -0.004(2) -0.0020(18)
C61B 0.028(2) 0.051(3) 0.040(3) 0.011(2) 0.008(2) 0.0053(19)
C62B 0.029(2) 0.034(2) 0.025(2) 0.0031(17) -0.0004(18) -0.0007(17)

loop_
_atom_type_symbol
_atom_type_description
_atom_type_scat_dispersion_real
_atom_type_scat_dispersion_imag
_atom_type_scat_source
C C 0.0033 0.0016 'International Tables Vol C Tables 4.2.6.8 and 6.1.1.4'
H H 0.0000 0.0000 'International Tables Vol C Tables 4.2.6.8 and 6.1.1.4'
N N 0.0061 0.0033 'International Tables Vol C Tables 4.2.6.8 and 6.1.1.4'
O O 0.0106 0.0060 'International Tables Vol C Tables 4.2.6.8 and 6.1.1.4'

loop_
_geom_angle_atom_site_label_1
_geom_angle_atom_site_label_2
_geom_angle_atom_site_label_3
_geom_angle
_geom_angle_site_symmetry_1
_geom_angle_site_symmetry_3
_geom_angle_publ_flag
C71 N1 C73 121.0(5) . . ?
C81 N2 C83 117.1(7) . . ?
O5 C71 N1 125.7(6) . . ?
O5 C71 C72 120.8(6) . . ?
N1 C71 C72 112.7(6) . . ?
O6 C81 N2 129.8(9) . . ?
O6 C81 C82 119.2(7) . . ?
N2 C81 C82 111.0(8) . . ?
O1A C1A C11A 111.0(3) . . ?
O1A C1A C17A 104.3(3) . . ?
C11A C1A C17A 110.5(3) . . ?
O1A C1A C2A 107.5(3) . . ?
C11A C1A C2A 110.9(3) . . ?
C17A C1A C2A 112.5(3) . . ?
O3A C2A C1A 107.9(3) . . ?
O3A C2A C4A 102.4(3) . . ?
C1A C2A C4A 117.3(3) . . ?
C2A O3A C3A 109.1(3) . . ?
O3A C3A O4A 105.3(3) . . ?
O3A C3A C31A 108.0(3) . . ?
O4A C3A C31A 109.7(3) . . ?
O3A C3A C35A 111.2(3) . . ?
O4A C3A C35A 110.3(3) . . ?
C31A C3A C35A 112.1(3) . . ?
C4A O4A C3A 110.1(2) . . ?
O4A C4A C2A 104.1(3) . . ?
O4A C4A C5A 110.6(3) . . ?
C2A C4A C5A 116.0(3) . . ?
O2A C5A C57A 108.7(3) . . ?
O2A C5A C51A 107.6(3) . . ?
C57A C5A C51A 108.9(3) . . ?
O2A C5A C4A 107.0(3) . . ?
C57A C5A C4A 113.0(3) . . ?
C51A C5A C4A 111.4(3) . . ?
C16A C11A C12A 118.5(4) . . ?
C16A C11A C1A 120.5(3) . . ?
C12A C11A C1A 121.0(4) . . ?
C13A C12A C11A 120.3(5) . . ?
C14A C13A C12A 120.7(4) . . ?
C13A C14A C15A 119.5(4) . . ?
C14A C15A C16A 120.6(5) . . ?
C11A C16A C15A 120.4(4) . . ?
C22A C17A C18A 117.8(3) . . ?
C22A C17A C1A 125.2(3) . . ?
C18A C17A C1A 116.9(3) . . ?
C17A C18A C19A 121.4(4) . . ?
C20A C19A C18A 120.7(4) . . ?
C19A C20A C21A 119.0(4) . . ?
C20A C21A C22A 120.3(4) . . ?
C17A C22A C21A 120.7(4) . . ?
C3A C31A C32A 111.4(3) . . ?
C33A C32A C31A 110.2(3) . . ?
C32A C33A C34A 111.1(3) . . ?
C33A C34A C35A 111.3(3) . . ?
C3A C35A C34A 111.2(3) . . ?
C52A C51A C56A 118.0(3) . . ?
C52A C51A C5A 121.1(3) . . ?
C56A C51A C5A 120.9(3) . . ?
C53A C52A C51A 120.4(4) . . ?
C52A C53A C54A 120.9(4) . . ?
C55A C54A C53A 119.4(4) . . ?
C54A C55A C56A 120.3(4) . . ?
C55A C56A C51A 121.0(4) . . ?
C62A C57A C58A 118.0(3) . . ?
C62A C57A C5A 124.7(3) . . ?
C58A C57A C5A 117.3(3) . . ?
C59A C58A C57A 121.5(4) . . ?
C60A C59A C58A 119.5(4) . . ?
C61A C60A C59A 119.7(4) . . ?
C60A C61A C62A 120.9(4) . . ?
C57A C62A C61A 120.3(4) . . ?
O1B C1B C11B 111.7(3) . . ?
O1B C1B C17B 104.1(3) . . ?
C11B C1B C17B 110.1(3) . . ?
O1B C1B C2B 107.8(3) . . ?
C11B C1B C2B 110.6(3) . . ?
C17B C1B C2B 112.2(3) . . ?
O3B C2B C4B 102.5(3) . . ?
O3B C2B C1B 106.9(3) . . ?
C4B C2B C1B 118.4(3) . . ?
C2B O3B C3B 108.1(3) . . ?
O3B C3B O4B 105.0(3) . . ?
O3B C3B C35B 109.7(3) . . ?
O4B C3B C35B 111.4(3) . . ?
O3B C3B C31B 108.4(3) . . ?
O4B C3B C31B 109.0(3) . . ?
C35B C3B C31B 113.0(3) . . ?
C4B O4B C3B 110.4(3) . . ?
O4B C4B C2B 103.3(3) . . ?
O4B C4B C5B 109.2(3) . . ?
C2B C4B C5B 117.0(3) . . ?
O2B C5B C51B 108.2(3) . . ?
O2B C5B C57B 107.4(3) . . ?
C51B C5B C57B 111.7(3) . . ?
O2B C5B C4B 106.2(3) . . ?
C51B C5B C4B 110.1(3) . . ?
C57B C5B C4B 112.9(3) . . ?
C12B C11B C16B 118.4(4) . . ?
C12B C11B C1B 120.5(4) . . ?
C16B C11B C1B 121.0(4) . . ?
C11B C12B C13B 119.9(5) . . ?
C14B C13B C12B 120.6(5) . . ?
C13B C14B C15B 120.2(5) . . ?
C14B C15B C16B 120.3(6) . . ?
C15B C16B C11B 120.5(5) . . ?
C22B C17B C18B 117.2(4) . . ?
C22B C17B C1B 125.2(3) . . ?
C18B C17B C1B 117.4(3) . . ?
C19B C18B C17B 121.6(4) . . ?
C20B C19B C18B 120.1(4) . . ?
C19B C20B C21B 119.2(4) . . ?
C20B C21B C22B 120.8(4) . . ?
C17B C22B C21B 121.1(4) . . ?
C3B C31B C32B 111.7(3) . . ?
C33B C32B C31B 110.7(3) . . ?
C32B C33B C34B 110.9(3) . . ?
C33B C34B C35B 111.3(3) . . ?
C3B C35B C34B 111.8(3) . . ?
C56B C51B C52B 118.7(4) . . ?
C56B C51B C5B 120.4(3) . . ?
C52B C51B C5B 120.8(3) . . ?
C53B C52B C51B 120.2(4) . . ?
C54B C53B C52B 120.5(4) . . ?
C55B C54B C53B 119.5(4) . . ?
C54B C55B C56B 120.8(4) . . ?
C51B C56B C55B 120.2(4) . . ?
C62B C57B C58B 118.3(3) . . ?
C62B C57B C5B 124.1(3) . . ?
C58B C57B C5B 117.4(3) . . ?
C59B C58B C57B 121.0(4) . . ?
C58B C59B C60B 119.5(4) . . ?
C61B C60B C59B 120.1(4) . . ?
C60B C61B C62B 120.4(4) . . ?
C57B C62B C61B 120.7(4) . . ?

loop_
_geom_bond_atom_site_label_1
_geom_bond_atom_site_label_2
_geom_bond_distance
_geom_bond_site_symmetry_2
_geom_bond_publ_flag
N1 C71 1.291(7) . ?
N1 C73 1.464(8) . ?
N2 C81 1.244(9) . ?
N2 C83 1.394(9) . ?
O5 C71 1.218(6) . ?
O6 C81 1.208(8) . ?
C71 C72 1.522(11) . ?
C81 C82 1.601(11) . ?
O1A C1A 1.433(5) . ?
C1A C11A 1.523(6) . ?
C1A C17A 1.545(5) . ?
C1A C2A 1.545(5) . ?
O2A C5A 1.430(4) . ?
C2A O3A 1.416(4) . ?
C2A C4A 1.554(5) . ?
O3A C3A 1.418(4) . ?
C3A O4A 1.436(4) . ?
C3A C31A 1.512(5) . ?
C3A C35A 1.528(5) . ?
O4A C4A 1.424(4) . ?
C4A C5A 1.556(5) . ?
C5A C57A 1.531(5) . ?
C5A C51A 1.532(5) . ?
C11A C16A 1.384(6) . ?
C11A C12A 1.393(6) . ?
C12A C13A 1.390(6) . ?
C13A C14A 1.369(7) . ?
C14A C15A 1.373(7) . ?
C15A C16A 1.393(6) . ?
C17A C22A 1.375(5) . ?
C17A C18A 1.381(5) . ?
C18A C19A 1.381(6) . ?
C19A C20A 1.359(6) . ?
C20A C21A 1.376(5) . ?
C21A C22A 1.396(5) . ?
C31A C32A 1.524(5) . ?
C32A C33A 1.518(5) . ?
C33A C34A 1.518(6) . ?
C34A C35A 1.529(5) . ?
C51A C52A 1.386(5) . ?
C51A C56A 1.393(5) . ?
C52A C53A 1.374(5) . ?
C53A C54A 1.379(6) . ?
C54A C55A 1.363(6) . ?
C55A C56A 1.380(5) . ?
C57A C62A 1.383(5) . ?
C57A C58A 1.389(5) . ?
C58A C59A 1.388(5) . ?
C59A C60A 1.380(6) . ?
C60A C61A 1.364(6) . ?
C61A C62A 1.395(5) . ?
O1B C1B 1.432(5) . ?
C1B C11B 1.523(6) . ?
C1B C17B 1.535(5) . ?
C1B C2B 1.547(5) . ?
O2B C5B 1.444(4) . ?
C2B O3B 1.423(4) . ?
C2B C4B 1.539(5) . ?
O3B C3B 1.427(4) . ?
C3B O4B 1.437(4) . ?
C3B C35B 1.508(5) . ?
C3B C31B 1.513(5) . ?
O4B C4B 1.426(4) . ?
C4B C5B 1.552(5) . ?
C5B C51B 1.525(5) . ?
C5B C57B 1.531(5) . ?
C11B C12B 1.393(6) . ?
C11B C16B 1.395(6) . ?
C12B C13B 1.394(8) . ?
C13B C14B 1.361(8) . ?
C14B C15B 1.369(8) . ?
C15B C16B 1.384(6) . ?
C17B C22B 1.380(5) . ?
C17B C18B 1.394(5) . ?
C18B C19B 1.382(6) . ?
C19B C20B 1.366(6) . ?
C20B C21B 1.377(6) . ?
C21B C22B 1.382(5) . ?
C31B C32B 1.524(5) . ?
C32B C33B 1.521(5) . ?
C33B C34B 1.523(6) . ?
C34B C35B 1.529(5) . ?
C51B C56B 1.386(5) . ?
C51B C52B 1.394(5) . ?
C52B C53B 1.385(6) . ?
C53B C54B 1.376(6) . ?
C54B C55B 1.369(6) . ?
C55B C56B 1.386(5) . ?
C57B C62B 1.377(5) . ?
C57B C58B 1.398(5) . ?
C58B C59B 1.384(5) . ?
C59B C60B 1.387(6) . ?
C60B C61B 1.363(6) . ?
C61B C62B 1.394(6) . ?

loop_
_geom_hbond_atom_site_label_D
_geom_hbond_atom_site_label_H
_geom_hbond_atom_site_label_A
_geom_hbond_distance_DH
_geom_hbond_distance_HA
_geom_hbond_distance_DA
_geom_hbond_angle_DHA
_geom_hbond_site_symmetry_A
O1A H1A O2A 0.84(5) 1.82(6) 2.659(4) 170(5) .
O2A H3A O5 0.92(5) 1.78(5) 2.637(4) 154(5) .
N1 H132 O1B 0.88 2.16 3.011(5) 162.7 1_655
N2 H232 O1A 0.88 2.11 2.981(7) 172.1 .
O1B H1B O2B 0.87(6) 1.82(6) 2.666(4) 164(6) .
O2B H3B O6 0.90(6) 1.77(6) 2.646(4) 164(5) .

loop_
_geom_torsion_atom_site_label_1
_geom_torsion_atom_site_label_2
_geom_torsion_atom_site_label_3
_geom_torsion_atom_site_label_4
_geom_torsion
_geom_torsion_site_symmetry_1
_geom_torsion_site_symmetry_2
_geom_torsion_site_symmetry_3
_geom_torsion_site_symmetry_4
_geom_torsion_publ_flag
O1A C1A C11A C12A -18.9(5) . . . . ?
O1A C1A C17A C18A -54.0(4) . . . . ?
O2A C5A C51A C52A -20.9(5) . . . . ?
O2A C5A C57A C58A -54.8(4) . . . . ?
O3A C3A C35A C34A -68.2(4) . . . . ?
C1A C2A C4A C5A -98.0(4) . . . . ?
O1B C1B C11B C12B -21.1(5) . . . . ?
O1B C1B C17B C18B -65.5(4) . . . . ?
O2B C5B C51B C52B -16.5(5) . . . . ?
O2B C5B C57B C58B -65.7(4) . . . . ?
O3B C3B C35B C34B -69.2(4) . . . . ?
C1B C2B C4B C5B -95.4(4) . . . . ?
